data_4112877
loop_
_publ_author_name
'Emmanuelle Despagnet-Ayoub'
'Robert H. Grubbs'

_publ_contact_author
;       Michael W. Day
        Beckman Institute
        California Institute of Technology
        Pasadena, CA  91125
        USA
;
_publ_contact_author_email mikeday@caltech.edu
_publ_contact_author_fax '(626) 449 4159'
_publ_contact_author_phone '(626) 395 2734'
_publ_section_title
;
 A Stable Four-Membered N-Heterocyclic Carbene
;
_journal_name_full 'Journal of the American Chemical Society'
_journal_page_first 10198
_journal_page_last 10199
_journal_paper_doi 10.1021/ja047892d
_journal_volume 126
_journal_year 2004
_chemical_formula_sum 'C50 H72 N6 P2'
_chemical_formula_weight 819.08
_chemical_name_systematic
; 
 ? 
;
_space_group_IT_number 14
_symmetry_cell_setting monoclinic
_symmetry_space_group_name_Hall '-P 2ybc'
_symmetry_space_group_name_H-M 'P 1 21/c 1'
_atom_sites_solution_hydrogens difmap
_atom_sites_solution_primary direct
_atom_sites_solution_secondary difmap
_audit_creation_method SHELXL-97
_cell_angle_alpha 90.00
_cell_angle_beta 101.3420(10)
_cell_angle_gamma 90.00
_cell_formula_units_Z 4
_cell_length_a 13.7626(6)
_cell_length_b 16.2123(8)
_cell_length_c 21.7085(10)
_cell_measurement_reflns_used 19510
_cell_measurement_temperature 100(2)
_cell_measurement_theta_max 32.61
_cell_measurement_theta_min 2.19
_cell_volume 4749.1(4)
_computing_cell_refinement 'Bruker SAINT v6.45'
_computing_data_collection 'Bruker SMART v5.054'
_computing_data_reduction 'Bruker SAINT v6.45'
_computing_molecular_graphics 'Bruker SHELXTL'
_computing_publication_material 'Bruker SHELXTL'
_computing_structure_refinement 'SHELXL-97 (Sheldrick, 1997)'
_computing_structure_solution 'SHELXS-97 (Sheldrick, 1990)'
_diffrn_ambient_temperature 100(2)
_diffrn_measured_fraction_theta_full 0.889
_diffrn_measured_fraction_theta_max 0.889
_diffrn_measurement_device_type 'Bruker SMART 1000'
_diffrn_measurement_method '\w scans at 5 \f settings'
_diffrn_radiation_monochromator graphite
_diffrn_radiation_source 'normal-focus sealed tube'
_diffrn_radiation_type MoK\a
_diffrn_radiation_wavelength 0.71073
_diffrn_reflns_av_R_equivalents 0.0787
_diffrn_reflns_av_sigmaI/netI 0.0798
_diffrn_reflns_limit_h_max 20
_diffrn_reflns_limit_h_min -20
_diffrn_reflns_limit_k_max 23
_diffrn_reflns_limit_k_min -21
_diffrn_reflns_limit_l_max 31
_diffrn_reflns_limit_l_min -28
_diffrn_reflns_number 76278
_diffrn_reflns_theta_full 31.93
_diffrn_reflns_theta_max 31.93
_diffrn_reflns_theta_min 1.58
_exptl_absorpt_coefficient_mu 0.131
_exptl_absorpt_correction_T_max 0.9730
_exptl_absorpt_correction_T_min 0.9580
_exptl_absorpt_correction_type none
_exptl_crystal_colour Yellow
_exptl_crystal_density_diffrn 1.146
_exptl_crystal_description Fragment
_exptl_crystal_F_000 1776
_exptl_crystal_size_max 0.33
_exptl_crystal_size_mid 0.31
_exptl_crystal_size_min 0.21
_refine_diff_density_max 0.698
_refine_diff_density_min -0.521
_refine_diff_density_rms 0.062
_refine_ls_extinction_method none
_refine_ls_goodness_of_fit_ref 1.445
_refine_ls_hydrogen_treatment Unrestrained
_refine_ls_matrix_type 'Full matrix'
_refine_ls_number_parameters 811
_refine_ls_number_reflns 14587
_refine_ls_number_restraints 0
_refine_ls_restrained_S_all 1.445
_refine_ls_R_factor_all 0.0950
_refine_ls_R_factor_gt 0.0500
_refine_ls_shift/su_max 0.000
_refine_ls_shift/su_mean 0.000
_refine_ls_structure_factor_coef Fsqd
_refine_ls_weighting_details w=1/s^2^(Fo^2^)
_refine_ls_weighting_scheme sigma
_refine_ls_wR_factor_gt 0.0728
_refine_ls_wR_factor_ref 0.0770
_reflns_number_gt 8893
_reflns_number_total 14587
_reflns_threshold_expression >2sigma(I)
_cod_data_source_file ja047892dsi20040604_055348.cif
_cod_data_source_block emd05
_cod_depositor_comments
;
The following automatic conversions were performed:

'_atom_sites_solution_primary' value 'direct methods' was changed to
'direct'.

'_atom_sites_solution_secondary' value 'Difference Fourier map' was
changed to 'difmap'.

'_atom_sites_solution_hydrogens' value 'Difference Fourier map' was
changed to 'difmap'.

Automatic conversion script
Id: cif_fix_values 6452 2018-10-05 10:23:21Z andrius 
;
_cod_database_code 4112877

loop_
_symmetry_equiv_pos_as_xyz
'x, y, z'
'-x, y+1/2, -z+1/2'
'-x, -y, -z'
'x, -y-1/2, z-1/2'

loop_
_atom_site_label
_atom_site_type_symbol
_atom_site_fract_x
_atom_site_fract_y
_atom_site_fract_z
_atom_site_U_iso_or_equiv
_atom_site_adp_type
_atom_site_occupancy
_atom_site_symmetry_multiplicity
_atom_site_calc_flag
P1A P 0.36745(3) 0.26915(2) 0.019577(17) 0.01516(8) Uani 1 1 d
N1A N 0.26222(7) 0.26588(7) 0.05361(5) 0.0146(2) Uani 1 1 d
N2A N 0.40446(7) 0.31527(7) 0.09365(5) 0.0142(2) Uani 1 1 d
N3A N 0.41026(8) 0.17317(7) 0.02051(5) 0.0162(3) Uani 1 1 d
C1A C 0.30447(9) 0.31754(8) 0.10584(6) 0.0142(3) Uani 1 1 d
C2A C 0.17161(9) 0.22151(8) 0.03663(6) 0.0150(3) Uani 1 1 d
C3A C 0.11966(10) 0.22429(8) -0.02594(6) 0.0173(3) Uani 1 1 d
C4A C 0.03251(10) 0.17874(9) -0.04304(7) 0.0218(3) Uani 1 1 d
C5A C -0.00628(10) 0.13185(9) -0.00027(7) 0.0229(3) Uani 1 1 d
C6A C 0.04683(10) 0.12979(9) 0.06092(7) 0.0214(3) Uani 1 1 d
C7A C 0.13576(10) 0.17157(8) 0.08034(6) 0.0167(3) Uani 1 1 d
C8A C 0.15324(12) 0.27619(11) -0.07546(7) 0.0218(3) Uani 1 1 d
C9A C -0.10243(13) 0.08522(13) -0.01885(10) 0.0350(4) Uani 1 1 d
C10A C 0.19187(12) 0.15821(10) 0.14622(7) 0.0211(3) Uani 1 1 d
C11A C 0.47700(10) 0.38072(8) 0.10245(6) 0.0158(3) Uani 1 1 d
C12A C 0.57497(10) 0.35843(9) 0.12959(6) 0.0176(3) Uani 1 1 d
C13A C 0.64788(11) 0.41907(9) 0.13814(7) 0.0213(3) Uani 1 1 d
C14A C 0.62739(10) 0.50045(9) 0.12071(6) 0.0224(3) Uani 1 1 d
C15A C 0.53145(11) 0.51989(10) 0.09140(7) 0.0221(3) Uani 1 1 d
C16A C 0.45538(10) 0.46155(9) 0.08115(6) 0.0184(3) Uani 1 1 d
C17A C 0.60215(11) 0.27115(10) 0.14821(8) 0.0210(3) Uani 1 1 d
C18A C 0.70663(14) 0.56582(12) 0.13398(10) 0.0358(4) Uani 1 1 d
C19A C 0.35355(11) 0.48693(10) 0.04756(8) 0.0217(3) Uani 1 1 d
C20A C 0.40374(11) 0.11021(9) 0.06889(7) 0.0203(3) Uani 1 1 d
C21A C 0.32808(12) 0.04367(10) 0.04338(8) 0.0261(4) Uani 1 1 d
C22A C 0.50357(12) 0.07168(10) 0.09683(8) 0.0246(4) Uani 1 1 d
C23A C 0.45196(10) 0.14506(9) -0.03447(6) 0.0187(3) Uani 1 1 d
C24A C 0.37889(12) 0.15170(12) -0.09634(7) 0.0259(4) Uani 1 1 d
C25A C 0.54970(12) 0.18746(12) -0.03681(9) 0.0304(4) Uani 1 1 d
H4A H -0.0009(9) 0.1825(8) -0.0871(6) 0.014(3) Uiso 1 1 d
H6A H 0.0233(9) 0.0960(8) 0.0924(6) 0.016(4) Uiso 1 1 d
H8A H 0.2105(11) 0.2547(9) -0.0898(7) 0.037(5) Uiso 1 1 d
H8B H 0.1750(11) 0.3316(10) -0.0607(7) 0.041(5) Uiso 1 1 d
H8C H 0.1019(10) 0.2817(8) -0.1128(7) 0.028(4) Uiso 1 1 d
H9A H -0.1611(15) 0.1199(12) -0.0203(9) 0.073(7) Uiso 1 1 d
H9B H -0.1057(12) 0.0360(12) 0.0064(8) 0.061(6) Uiso 1 1 d
H9C H -0.1107(12) 0.0629(11) -0.0622(9) 0.065(6) Uiso 1 1 d
H10A H 0.1503(10) 0.1279(8) 0.1719(6) 0.027(4) Uiso 1 1 d
H10B H 0.2150(9) 0.2098(9) 0.1697(6) 0.026(4) Uiso 1 1 d
H10C H 0.2517(11) 0.1281(9) 0.1467(7) 0.037(5) Uiso 1 1 d
H13A H 0.7163(9) 0.4024(8) 0.1576(6) 0.018(4) Uiso 1 1 d
H15A H 0.5189(9) 0.5740(9) 0.0770(6) 0.022(4) Uiso 1 1 d
H17A H 0.6103(9) 0.2377(9) 0.1108(7) 0.026(4) Uiso 1 1 d
H17B H 0.5499(10) 0.2439(8) 0.1675(6) 0.020(4) Uiso 1 1 d
H17C H 0.6663(11) 0.2692(9) 0.1766(7) 0.032(4) Uiso 1 1 d
H18A H 0.6900(11) 0.6168(11) 0.1092(8) 0.052(5) Uiso 1 1 d
H18B H 0.7666(12) 0.5458(10) 0.1232(7) 0.043(5) Uiso 1 1 d
H18C H 0.7221(13) 0.5819(11) 0.1783(10) 0.073(7) Uiso 1 1 d
H19A H 0.3059(9) 0.4956(8) 0.0765(6) 0.024(4) Uiso 1 1 d
H19B H 0.3229(9) 0.4464(8) 0.0165(6) 0.021(4) Uiso 1 1 d
H19C H 0.3559(10) 0.5388(9) 0.0242(7) 0.030(4) Uiso 1 1 d
H20A H 0.3814(9) 0.1413(8) 0.1036(6) 0.016(4) Uiso 1 1 d
H21A H 0.2617(10) 0.0650(8) 0.0265(6) 0.025(4) Uiso 1 1 d
H21B H 0.3496(9) 0.0092(9) 0.0085(7) 0.027(4) Uiso 1 1 d
H21C H 0.3221(10) 0.0036(9) 0.0771(7) 0.036(4) Uiso 1 1 d
H22A H 0.5350(10) 0.0426(9) 0.0645(7) 0.029(4) Uiso 1 1 d
H22B H 0.5521(10) 0.1137(9) 0.1190(7) 0.035(4) Uiso 1 1 d
H22C H 0.4968(10) 0.0302(9) 0.1273(7) 0.031(4) Uiso 1 1 d
H23A H 0.4651(8) 0.0861(8) -0.0263(6) 0.011(3) Uiso 1 1 d
H24A H 0.3149(11) 0.1262(9) -0.0927(7) 0.034(4) Uiso 1 1 d
H24B H 0.4067(9) 0.1227(8) -0.1296(6) 0.023(4) Uiso 1 1 d
H24C H 0.3681(10) 0.2082(10) -0.1094(6) 0.029(4) Uiso 1 1 d
H25A H 0.5405(11) 0.2482(11) -0.0430(7) 0.045(5) Uiso 1 1 d
H25B H 0.5785(10) 0.1677(9) -0.0715(7) 0.028(4) Uiso 1 1 d
H25C H 0.5974(10) 0.1758(9) 0.0045(7) 0.031(4) Uiso 1 1 d
P1B P 0.21807(3) 0.41218(2) 0.238550(17) 0.01746(9) Uani 1 1 d
N1B N 0.17288(8) 0.36574(7) 0.16605(5) 0.0154(3) Uani 1 1 d
N2B N 0.31833(7) 0.41247(7) 0.19923(5) 0.0148(2) Uani 1 1 d
N3B N 0.16716(8) 0.50543(7) 0.23643(5) 0.0226(3) Uani 1 1 d
C1B C 0.26814(9) 0.36015(8) 0.14876(6) 0.0141(3) Uani 1 1 d
C2B C 0.07513(10) 0.34607(8) 0.13403(6) 0.0169(3) Uani 1 1 d
C3B C 0.01210(10) 0.30163(9) 0.16585(7) 0.0194(3) Uani 1 1 d
C4B C -0.08414(11) 0.28433(9) 0.13430(7) 0.0238(4) Uani 1 1 d
C5B C -0.11927(10) 0.30753(9) 0.07266(7) 0.0238(3) Uani 1 1 d
C6B C -0.05579(10) 0.35196(9) 0.04274(7) 0.0214(3) Uani 1 1 d
C7B C 0.03965(10) 0.37310(8) 0.07204(6) 0.0173(3) Uani 1 1 d
C8B C 0.04500(13) 0.26982(12) 0.23187(8) 0.0265(4) Uani 1 1 d
C9B C -0.22219(12) 0.28519(13) 0.03833(9) 0.0344(4) Uani 1 1 d
C10B C 0.10096(11) 0.42566(10) 0.03733(7) 0.0199(3) Uani 1 1 d
C11B C 0.41887(9) 0.40230(9) 0.23247(6) 0.0159(3) Uani 1 1 d
C12B C 0.45674(10) 0.32616(9) 0.25701(6) 0.0188(3) Uani 1 1 d
C13B C 0.55588(11) 0.32153(10) 0.28679(7) 0.0240(4) Uani 1 1 d
C14B C 0.61795(10) 0.39000(10) 0.29332(7) 0.0261(4) Uani 1 1 d
C15B C 0.57695(11) 0.46482(11) 0.27254(7) 0.0251(4) Uani 1 1 d
C16B C 0.47819(10) 0.47307(9) 0.24259(6) 0.0199(3) Uani 1 1 d
C17B C 0.39327(12) 0.25026(9) 0.25298(8) 0.0218(3) Uani 1 1 d
C18B C 0.72721(13) 0.38111(15) 0.32153(10) 0.0413(5) Uani 1 1 d
C19B C 0.43691(13) 0.55658(10) 0.22307(9) 0.0282(4) Uani 1 1 d
C20B C 0.14346(12) 0.55893(10) 0.18026(8) 0.0316(4) Uani 1 1 d
C21B C 0.03275(15) 0.56145(14) 0.15417(10) 0.0430(5) Uani 1 1 d
C22B C 0.18510(16) 0.64584(11) 0.19124(10) 0.0403(5) Uani 1 1 d
C23B C 0.13499(11) 0.53570(10) 0.29430(7) 0.0269(4) Uani 1 1 d
C24B C 0.06908(19) 0.47385(14) 0.31940(13) 0.0548(6) Uani 1 1 d
C25B C 0.22274(15) 0.56115(12) 0.34452(9) 0.0354(4) Uani 1 1 d
H4B H -0.1249(9) 0.2515(8) 0.1567(6) 0.019(4) Uiso 1 1 d
H6B H -0.0793(8) 0.3692(7) 0.0004(6) 0.009(3) Uiso 1 1 d
H8D H 0.0340(12) 0.3103(11) 0.2606(9) 0.062(6) Uiso 1 1 d
H8E H 0.1139(12) 0.2551(10) 0.2430(7) 0.047(5) Uiso 1 1 d
H8F H 0.0128(12) 0.2199(11) 0.2397(8) 0.051(5) Uiso 1 1 d
H9D H -0.2708(12) 0.3262(10) 0.0473(7) 0.048(5) Uiso 1 1 d
H9E H -0.2454(12) 0.2319(12) 0.0541(8) 0.058(6) Uiso 1 1 d
H9F H -0.2266(12) 0.2766(11) -0.0065(9) 0.060(6) Uiso 1 1 d
H10D H 0.0663(10) 0.4367(8) -0.0056(7) 0.027(4) Uiso 1 1 d
H10E H 0.1633(10) 0.4008(8) 0.0345(6) 0.024(4) Uiso 1 1 d
H10F H 0.1184(9) 0.4813(9) 0.0591(6) 0.028(4) Uiso 1 1 d
H13B H 0.5816(9) 0.2671(9) 0.3030(6) 0.022(4) Uiso 1 1 d
H15B H 0.6159(10) 0.5129(9) 0.2781(6) 0.025(4) Uiso 1 1 d
H17D H 0.3895(9) 0.2209(9) 0.2134(7) 0.027(4) Uiso 1 1 d
H17E H 0.3253(10) 0.2645(8) 0.2581(6) 0.022(4) Uiso 1 1 d
H17F H 0.4238(10) 0.2100(9) 0.2863(7) 0.032(4) Uiso 1 1 d
H18D H 0.7362(13) 0.3471(12) 0.3593(10) 0.073(7) Uiso 1 1 d
H18E H 0.7577(12) 0.4356(11) 0.3337(8) 0.059(6) Uiso 1 1 d
H18F H 0.7629(13) 0.3566(11) 0.2922(9) 0.065(6) Uiso 1 1 d
H19D H 0.4010(11) 0.5789(10) 0.2529(8) 0.047(5) Uiso 1 1 d
H19E H 0.3901(11) 0.5539(9) 0.1824(7) 0.033(4) Uiso 1 1 d
H19F H 0.4850(12) 0.5948(11) 0.2156(8) 0.053(5) Uiso 1 1 d
H20B H 0.1793(10) 0.5326(9) 0.1497(7) 0.029(4) Uiso 1 1 d
H21D H 0.0015(11) 0.5066(11) 0.1475(7) 0.040(5) Uiso 1 1 d
H21E H -0.0060(11) 0.5864(10) 0.1839(8) 0.048(5) Uiso 1 1 d
H21F H 0.0172(13) 0.5915(11) 0.1159(9) 0.065(6) Uiso 1 1 d
H22D H 0.2584(14) 0.6455(10) 0.2084(8) 0.059(6) Uiso 1 1 d
H22E H 0.1520(10) 0.6790(9) 0.2200(7) 0.035(4) Uiso 1 1 d
H22F H 0.1734(12) 0.6758(11) 0.1530(9) 0.060(6) Uiso 1 1 d
H23B H 0.0928(9) 0.5832(8) 0.2816(6) 0.017(4) Uiso 1 1 d
H24D H 0.0107(13) 0.4603(11) 0.2845(9) 0.058(6) Uiso 1 1 d
H24E H 0.0451(12) 0.4969(11) 0.3530(9) 0.062(6) Uiso 1 1 d
H24F H 0.1066(15) 0.4225(14) 0.3342(10) 0.086(8) Uiso 1 1 d
H25D H 0.2658(10) 0.5144(10) 0.3592(7) 0.032(4) Uiso 1 1 d
H25E H 0.2003(11) 0.5838(10) 0.3810(8) 0.048(5) Uiso 1 1 d
H25F H 0.2627(11) 0.6054(10) 0.3279(7) 0.045(5) Uiso 1 1 d

loop_
_atom_site_aniso_label
_atom_site_aniso_U_11
_atom_site_aniso_U_22
_atom_site_aniso_U_33
_atom_site_aniso_U_23
_atom_site_aniso_U_13
_atom_site_aniso_U_12
P1A 0.01559(19) 0.01542(19) 0.01482(19) -0.00120(16) 0.00381(15) -0.00170(15)
N1A 0.0142(6) 0.0170(6) 0.0127(6) -0.0037(5) 0.0030(5) -0.0032(5)
N2A 0.0122(6) 0.0151(6) 0.0157(6) -0.0028(5) 0.0036(5) -0.0026(5)
N3A 0.0203(6) 0.0155(6) 0.0141(6) -0.0022(5) 0.0067(5) -0.0005(5)
C1A 0.0127(7) 0.0130(7) 0.0163(7) 0.0006(6) 0.0017(6) -0.0007(6)
C2A 0.0127(7) 0.0135(7) 0.0189(8) -0.0041(6) 0.0031(6) -0.0003(6)
C3A 0.0168(7) 0.0160(7) 0.0193(8) -0.0022(6) 0.0042(6) 0.0011(6)
C4A 0.0205(8) 0.0231(9) 0.0196(8) -0.0071(7) -0.0015(7) 0.0011(7)
C5A 0.0166(8) 0.0215(8) 0.0299(9) -0.0050(7) 0.0029(7) -0.0041(6)
C6A 0.0203(8) 0.0180(8) 0.0274(9) 0.0002(7) 0.0086(7) -0.0031(6)
C7A 0.0165(7) 0.0149(7) 0.0191(8) -0.0024(6) 0.0047(6) 0.0005(6)
C8A 0.0203(8) 0.0263(9) 0.0173(8) 0.0008(7) 0.0005(7) 0.0021(7)
C9A 0.0225(9) 0.0361(11) 0.0440(12) -0.0052(10) 0.0006(8) -0.0114(9)
C10A 0.0224(9) 0.0206(9) 0.0206(9) 0.0020(7) 0.0052(7) -0.0039(7)
C11A 0.0171(7) 0.0184(8) 0.0131(7) -0.0039(6) 0.0053(6) -0.0036(6)
C12A 0.0164(7) 0.0211(8) 0.0163(7) -0.0032(6) 0.0055(6) -0.0009(6)
C13A 0.0139(8) 0.0290(9) 0.0210(8) -0.0042(7) 0.0034(6) -0.0037(7)
C14A 0.0225(8) 0.0245(9) 0.0207(8) -0.0016(7) 0.0053(7) -0.0101(7)
C15A 0.0286(9) 0.0172(8) 0.0219(8) 0.0013(7) 0.0081(7) -0.0043(7)
C16A 0.0195(8) 0.0200(8) 0.0164(7) -0.0010(6) 0.0054(6) -0.0022(6)
C17A 0.0163(8) 0.0223(9) 0.0240(9) -0.0041(7) 0.0031(7) 0.0002(7)
C18A 0.0320(11) 0.0327(11) 0.0409(12) 0.0022(10) 0.0033(9) -0.0165(9)
C19A 0.0238(9) 0.0181(9) 0.0230(9) 0.0037(7) 0.0040(7) -0.0017(7)
C20A 0.0274(8) 0.0163(8) 0.0193(8) -0.0008(7) 0.0096(7) 0.0012(6)
C21A 0.0272(9) 0.0186(9) 0.0342(10) 0.0005(8) 0.0098(8) -0.0024(7)
C22A 0.0328(10) 0.0185(9) 0.0217(9) 0.0013(7) 0.0032(8) 0.0024(7)
C23A 0.0216(8) 0.0182(8) 0.0177(8) -0.0044(7) 0.0073(6) 0.0001(6)
C24A 0.0286(9) 0.0314(10) 0.0185(9) -0.0046(8) 0.0065(7) 0.0010(8)
C25A 0.0233(9) 0.0406(12) 0.0307(10) -0.0116(9) 0.0137(8) -0.0049(8)
P1B 0.01704(19) 0.0195(2) 0.01615(19) -0.00205(17) 0.00408(15) 0.00173(16)
N1B 0.0133(6) 0.0193(7) 0.0140(6) -0.0028(5) 0.0034(5) 0.0000(5)
N2B 0.0135(6) 0.0162(6) 0.0142(6) -0.0021(5) 0.0018(5) 0.0005(5)
N3B 0.0254(7) 0.0233(7) 0.0193(7) -0.0032(6) 0.0047(5) 0.0086(6)
C1B 0.0122(7) 0.0143(7) 0.0153(7) 0.0009(6) 0.0012(6) -0.0010(6)
C2B 0.0144(7) 0.0168(8) 0.0202(8) -0.0051(6) 0.0048(6) 0.0011(6)
C3B 0.0190(8) 0.0192(8) 0.0217(8) -0.0039(6) 0.0082(6) -0.0001(6)
C4B 0.0203(8) 0.0246(9) 0.0298(9) -0.0059(7) 0.0127(7) -0.0055(7)
C5B 0.0148(7) 0.0265(9) 0.0302(9) -0.0091(7) 0.0043(7) -0.0014(6)
C6B 0.0186(8) 0.0261(9) 0.0184(8) -0.0038(7) 0.0009(7) 0.0044(6)
C7B 0.0161(7) 0.0167(8) 0.0196(8) -0.0037(6) 0.0049(6) 0.0037(6)
C8B 0.0286(10) 0.0271(10) 0.0262(9) 0.0020(8) 0.0113(8) -0.0031(8)
C9B 0.0161(9) 0.0471(13) 0.0393(12) -0.0112(10) 0.0037(8) -0.0069(8)
C10B 0.0184(8) 0.0227(9) 0.0174(8) 0.0019(7) 0.0006(7) 0.0027(7)
C11B 0.0147(7) 0.0220(8) 0.0114(7) -0.0049(6) 0.0035(6) -0.0005(6)
C12B 0.0198(8) 0.0250(9) 0.0119(7) -0.0041(6) 0.0036(6) 0.0032(6)
C13B 0.0230(8) 0.0317(10) 0.0165(8) -0.0034(7) 0.0016(6) 0.0084(7)
C14B 0.0176(8) 0.0414(11) 0.0179(8) -0.0106(7) 0.0001(6) 0.0028(7)
C15B 0.0216(8) 0.0303(10) 0.0238(9) -0.0119(7) 0.0052(7) -0.0065(7)
C16B 0.0184(8) 0.0236(8) 0.0177(8) -0.0063(6) 0.0038(6) -0.0019(6)
C17B 0.0233(9) 0.0205(9) 0.0211(9) 0.0016(7) 0.0029(7) 0.0058(7)
C18B 0.0208(9) 0.0598(15) 0.0392(12) -0.0169(11) -0.0040(9) 0.0036(9)
C19B 0.0270(9) 0.0226(9) 0.0344(11) -0.0061(8) 0.0041(9) -0.0066(8)
C20B 0.0422(11) 0.0279(10) 0.0240(9) -0.0014(8) 0.0046(8) 0.0169(8)
C21B 0.0476(13) 0.0375(12) 0.0360(12) -0.0091(10) -0.0114(10) 0.0211(10)
C22B 0.0530(14) 0.0287(11) 0.0403(12) 0.0045(9) 0.0117(11) 0.0145(9)
C23B 0.0296(9) 0.0255(9) 0.0274(9) -0.0078(7) 0.0096(7) 0.0069(7)
C24B 0.0624(16) 0.0489(15) 0.0685(16) -0.0251(13) 0.0505(14) -0.0093(12)
C25B 0.0477(12) 0.0313(11) 0.0251(10) -0.0078(9) 0.0020(9) 0.0092(10)

loop_
_atom_type_symbol
_atom_type_description
_atom_type_scat_dispersion_real
_atom_type_scat_dispersion_imag
_atom_type_scat_source
C C 0.0033 0.0016 'International Tables Vol C Tables 4.2.6.8 and 6.1.1.4'
H H 0.0000 0.0000 'International Tables Vol C Tables 4.2.6.8 and 6.1.1.4'
N N 0.0061 0.0033 'International Tables Vol C Tables 4.2.6.8 and 6.1.1.4'
P P 0.1023 0.0942 'International Tables Vol C Tables 4.2.6.8 and 6.1.1.4'

loop_
_geom_angle_atom_site_label_1
_geom_angle_atom_site_label_2
_geom_angle_atom_site_label_3
_geom_angle
N3A P1A N1A 106.68(5)
N3A P1A N2A 110.44(5)
N1A P1A N2A 75.02(5)
N3A P1A C1A 119.25(5)
N1A P1A C1A 37.63(4)
N2A P1A C1A 38.11(4)
C2A N1A C1A 134.14(10)
C2A N1A P1A 131.37(9)
C1A N1A P1A 94.32(8)
C11A N2A C1A 127.79(10)
C11A N2A P1A 120.18(8)
C1A N2A P1A 93.62(8)
C20A N3A C23A 116.31(11)
C20A N3A P1A 125.69(9)
C23A N3A P1A 117.82(9)
C1B C1A N1A 134.74(12)
C1B C1A N2A 129.75(12)
N1A C1A N2A 95.30(10)
C1B C1A P1A 168.05(10)
N1A C1A P1A 48.06(6)
N2A C1A P1A 48.27(6)
C3A C2A C7A 119.37(12)
C3A C2A N1A 119.15(12)
C7A C2A N1A 121.40(12)
C4A C3A C2A 119.17(13)
C4A C3A C8A 118.28(13)
C2A C3A C8A 122.54(12)
C5A C4A C3A 122.44(14)
C5A C4A H4A 121.4(7)
C3A C4A H4A 116.2(7)
C6A C5A C4A 117.12(13)
C6A C5A C9A 120.94(14)
C4A C5A C9A 121.94(14)
C5A C6A C7A 123.12(14)
C5A C6A H6A 119.8(7)
C7A C6A H6A 117.0(7)
C6A C7A C2A 118.69(13)
C6A C7A C10A 118.42(13)
C2A C7A C10A 122.82(12)
C3A C8A H8A 114.3(9)
C3A C8A H8B 113.2(9)
H8A C8A H8B 102.7(12)
C3A C8A H8C 111.9(8)
H8A C8A H8C 105.7(12)
H8B C8A H8C 108.3(12)
C5A C9A H9A 113.2(11)
C5A C9A H9B 113.3(10)
H9A C9A H9B 111.1(15)
C5A C9A H9C 111.5(10)
H9A C9A H9C 103.8(15)
H9B C9A H9C 103.0(14)
C7A C10A H10A 110.9(8)
C7A C10A H10B 114.7(8)
H10A C10A H10B 106.7(11)
C7A C10A H10C 111.4(9)
H10A C10A H10C 109.1(12)
H10B C10A H10C 103.6(11)
C16A C11A C12A 120.10(12)
C16A C11A N2A 123.16(12)
C12A C11A N2A 116.55(12)
C13A C12A C11A 118.73(13)
C13A C12A C17A 119.74(13)
C11A C12A C17A 121.52(12)
C14A C13A C12A 122.25(13)
C14A C13A H13A 120.1(7)
C12A C13A H13A 117.7(7)
C15A C14A C13A 117.81(13)
C15A C14A C18A 121.10(15)
C13A C14A C18A 121.09(14)
C14A C15A C16A 122.46(14)
C14A C15A H15A 117.6(8)
C16A C15A H15A 119.9(8)
C15A C16A C11A 118.48(13)
C15A C16A C19A 119.35(13)
C11A C16A C19A 122.18(13)
C12A C17A H17A 110.8(8)
C12A C17A H17B 111.5(7)
H17A C17A H17B 107.7(11)
C12A C17A H17C 110.5(8)
H17A C17A H17C 105.2(11)
H17B C17A H17C 110.9(11)
C14A C18A H18A 113.8(9)
C14A C18A H18B 110.0(10)
H18A C18A H18B 105.6(13)
C14A C18A H18C 112.5(11)
H18A C18A H18C 107.2(15)
H18B C18A H18C 107.4(14)
C16A C19A H19A 113.3(7)
C16A C19A H19B 112.7(8)
H19A C19A H19B 106.2(11)
C16A C19A H19C 111.2(8)
H19A C19A H19C 107.1(11)
H19B C19A H19C 105.9(11)
N3A C20A C22A 112.94(12)
N3A C20A C21A 111.24(12)
C22A C20A C21A 110.64(13)
N3A C20A H20A 104.9(7)
C22A C20A H20A 107.0(7)
C21A C20A H20A 109.9(7)
C20A C21A H21A 114.0(8)
C20A C21A H21B 112.1(8)
H21A C21A H21B 107.3(11)
C20A C21A H21C 110.2(8)
H21A C21A H21C 107.5(11)
H21B C21A H21C 105.3(11)
C20A C22A H22A 113.0(8)
C20A C22A H22B 112.0(8)
H22A C22A H22B 108.3(11)
C20A C22A H22C 111.1(8)
H22A C22A H22C 105.3(12)
H22B C22A H22C 106.8(12)
N3A C23A C24A 113.22(12)
N3A C23A C25A 111.74(12)
C24A C23A C25A 112.07(14)
N3A C23A H23A 103.8(7)
C24A C23A H23A 107.2(7)
C25A C23A H23A 108.2(7)
C23A C24A H24A 110.2(8)
C23A C24A H24B 109.0(8)
H24A C24A H24B 109.5(11)
C23A C24A H24C 111.5(8)
H24A C24A H24C 109.5(12)
H24B C24A H24C 107.1(11)
C23A C25A H25A 111.2(9)
C23A C25A H25B 112.0(8)
H25A C25A H25B 106.3(12)
C23A C25A H25C 107.9(8)
H25A C25A H25C 110.1(12)
H25B C25A H25C 109.3(11)
N3B P1B N1B 107.08(6)
N3B P1B N2B 110.51(6)
N1B P1B N2B 74.82(5)
N3B P1B C1B 119.63(5)
N1B P1B C1B 37.55(4)
N2B P1B C1B 38.02(4)
C2B N1B C1B 132.99(11)
C2B N1B P1B 132.22(9)
C1B N1B P1B 94.66(8)
C11B N2B C1B 125.49(10)
C11B N2B P1B 121.68(8)
C1B N2B P1B 93.58(8)
C20B N3B C23B 116.52(12)
C20B N3B P1B 125.39(10)
C23B N3B P1B 117.91(10)
C1A C1B N1B 134.63(12)
C1A C1B N2B 130.02(12)
N1B C1B N2B 95.12(10)
C1A C1B P1B 167.84(10)
N1B C1B P1B 47.79(6)
N2B C1B P1B 48.40(6)
C7B C2B C3B 119.76(12)
C7B C2B N1B 120.92(12)
C3B C2B N1B 119.27(12)
C4B C3B C2B 118.61(13)
C4B C3B C8B 118.50(13)
C2B C3B C8B 122.86(13)
C5B C4B C3B 122.56(14)
C5B C4B H4B 120.6(8)
C3B C4B H4B 116.8(8)
C4B C5B C6B 117.49(13)
C4B C5B C9B 121.89(14)
C6B C5B C9B 120.62(15)
C7B C6B C5B 122.73(14)
C7B C6B H6B 118.8(7)
C5B C6B H6B 118.5(7)
C6B C7B C2B 118.77(13)
C6B C7B C10B 119.05(13)
C2B C7B C10B 122.17(12)
C3B C8B H8D 109.5(11)
C3B C8B H8E 114.9(9)
H8D C8B H8E 106.7(14)
C3B C8B H8F 113.4(10)
H8D C8B H8F 109.6(14)
H8E C8B H8F 102.4(13)
C5B C9B H9D 110.3(9)
C5B C9B H9E 111.6(10)
H9D C9B H9E 103.8(13)
C5B C9B H9F 113.3(10)
H9D C9B H9F 112.4(14)
H9E C9B H9F 104.8(14)
C7B C10B H10D 111.5(8)
C7B C10B H10E 113.0(8)
H10D C10B H10E 106.9(11)
C7B C10B H10F 111.8(7)
H10D C10B H10F 107.7(11)
H10E C10B H10F 105.5(11)
C16B C11B C12B 119.97(12)
C16B C11B N2B 117.28(12)
C12B C11B N2B 122.68(12)
C13B C12B C11B 118.72(13)
C13B C12B C17B 119.25(14)
C11B C12B C17B 122.02(12)
C14B C13B C12B 122.04(15)
C14B C13B H13B 120.4(8)
C12B C13B H13B 117.6(8)
C15B C14B C13B 117.79(14)
C15B C14B C18B 121.80(16)
C13B C14B C18B 120.41(16)
C14B C15B C16B 122.49(15)
C14B C15B H15B 120.1(8)
C16B C15B H15B 117.4(8)
C15B C16B C11B 118.68(14)
C15B C16B C19B 120.01(14)
C11B C16B C19B 121.31(13)
C12B C17B H17D 112.4(8)
C12B C17B H17E 110.7(8)
H17D C17B H17E 108.9(11)
C12B C17B H17F 109.5(8)
H17D C17B H17F 105.1(11)
H17E C17B H17F 110.0(11)
C14B C18B H18D 110.2(11)
C14B C18B H18E 110.9(10)
H18D C18B H18E 107.7(15)
C14B C18B H18F 111.5(10)
H18D C18B H18F 109.0(16)
H18E C18B H18F 107.5(14)
C16B C19B H19D 111.6(10)
C16B C19B H19E 111.0(9)
H19D C19B H19E 106.7(12)
C16B C19B H19F 113.8(10)
H19D C19B H19F 109.9(14)
H19E C19B H19F 103.4(13)
N3B C20B C21B 111.44(15)
N3B C20B C22B 113.48(14)
C21B C20B C22B 110.67(15)
N3B C20B H20B 103.9(8)
C21B C20B H20B 110.7(8)
C22B C20B H20B 106.3(8)
C20B C21B H21D 114.0(9)
C20B C21B H21E 113.2(9)
H21D C21B H21E 100.7(13)
C20B C21B H21F 112.2(11)
H21D C21B H21F 108.6(14)
H21E C21B H21F 107.4(14)
C20B C22B H22D 111.9(10)
C20B C22B H22E 113.1(9)
H22D C22B H22E 108.7(13)
C20B C22B H22F 110.1(11)
H22D C22B H22F 108.2(14)
H22E C22B H22F 104.6(13)
N3B C23B C25B 111.59(13)
N3B C23B C24B 112.35(14)
C25B C23B C24B 111.60(17)
N3B C23B H23B 106.3(8)
C25B C23B H23B 109.7(8)
C24B C23B H23B 105.0(7)
C23B C24B H24D 108.4(10)
C23B C24B H24E 110.0(11)
H24D C24B H24E 108.7(14)
C23B C24B H24F 110.9(12)
H24D C24B H24F 110.1(16)
H24E C24B H24F 108.8(16)
C23B C25B H25D 111.7(9)
C23B C25B H25E 110.6(9)
H25D C25B H25E 107.3(12)
C23B C25B H25F 110.4(9)
H25D C25B H25F 109.2(12)
H25E C25B H25F 107.6(13)

loop_
_geom_bond_atom_site_label_1
_geom_bond_atom_site_label_2
_geom_bond_distance
P1A N3A 1.6626(11)
P1A N1A 1.7513(11)
P1A N2A 1.7557(11)
P1A C1A 2.3478(14)
N1A C2A 1.4239(15)
N1A C1A 1.4374(16)
N2A C11A 1.4436(16)
N2A C1A 1.4520(15)
N3A C20A 1.4798(17)
N3A C23A 1.4937(16)
C1A C1B 1.3335(17)
C2A C3A 1.4056(18)
C2A C7A 1.4085(18)
C3A C4A 1.3953(18)
C3A C8A 1.508(2)
C4A C5A 1.386(2)
C4A H4A 0.979(12)
C5A C6A 1.385(2)
C5A C9A 1.509(2)
C6A C7A 1.3898(18)
C6A H6A 0.979(13)
C7A C10A 1.501(2)
C8A H8A 0.967(15)
C8A H8B 0.981(16)
C8A H8C 0.969(14)
C9A H9A 0.980(19)
C9A H9B 0.974(19)
C9A H9C 0.994(19)
C10A H10A 1.003(14)
C10A H10B 0.998(14)
C10A H10C 0.956(15)
C11A C16A 1.4021(18)
C11A C12A 1.4083(17)
C12A C13A 1.3909(18)
C12A C17A 1.4987(19)
C13A C14A 1.386(2)
C13A H13A 0.990(12)
C14A C15A 1.3845(19)
C14A C18A 1.507(2)
C15A C16A 1.3959(19)
C15A H15A 0.936(13)
C16A C19A 1.5043(19)
C17A H17A 1.002(14)
C17A H17B 1.004(13)
C17A H17C 0.973(14)
C18A H18A 0.988(18)
C18A H18B 0.957(16)
C18A H18C 0.98(2)
C19A H19A 1.003(13)
C19A H19B 0.976(14)
C19A H19C 0.986(15)
C20A C22A 1.523(2)
C20A C21A 1.526(2)
C20A H20A 1.003(12)
C21A H21A 0.978(14)
C21A H21B 1.030(14)
C21A H21C 0.994(15)
C22A H22A 1.011(14)
C22A H22B 1.008(15)
C22A H22C 0.960(15)
C23A C24A 1.515(2)
C23A C25A 1.520(2)
C23A H23A 0.982(12)
C24A H24A 0.990(14)
C24A H24B 0.999(14)
C24A H24C 0.962(15)
C25A H25A 0.998(17)
C25A H25B 0.971(15)
C25A H25C 1.020(15)
P1B N3B 1.6630(12)
P1B N1B 1.7451(11)
P1B N2B 1.7595(11)
P1B C1B 2.3482(14)
N1B C2B 1.4237(16)
N1B C1B 1.4358(15)
N2B C11B 1.4387(15)
N2B C1B 1.4490(16)
N3B C20B 1.4797(19)
N3B C23B 1.4947(18)
C2B C7B 1.4082(18)
C2B C3B 1.4088(18)
C3B C4B 1.3947(19)
C3B C8B 1.507(2)
C4B C5B 1.382(2)
C4B H4B 0.970(13)
C5B C6B 1.388(2)
C5B C9B 1.509(2)
C6B C7B 1.3851(18)
C6B H6B 0.953(12)
C7B C10B 1.5019(19)
C8B H8D 0.938(19)
C8B H8E 0.961(16)
C8B H8F 0.954(18)
C9B H9D 0.989(16)
C9B H9E 1.005(18)
C9B H9F 0.974(18)
C10B H10D 0.976(14)
C10B H10E 0.961(14)
C10B H10F 1.025(15)
C11B C16B 1.4002(18)
C11B C12B 1.4035(18)
C12B C13B 1.3922(18)
C12B C17B 1.502(2)
C13B C14B 1.391(2)
C13B H13B 0.989(13)
C14B C15B 1.376(2)
C14B C18B 1.515(2)
C15B C16B 1.3929(19)
C15B H15B 0.941(14)
C16B C19B 1.497(2)
C17B H17D 0.974(14)
C17B H17E 0.991(13)
C17B H17F 1.003(15)
C18B H18D 0.97(2)
C18B H18E 0.992(18)
C18B H18F 0.964(19)
C19B H19D 0.959(17)
C19B H19E 0.986(15)
C19B H19F 0.944(17)
C20B C21B 1.518(2)
C20B C22B 1.522(2)
C20B H20B 0.997(14)
C21B H21D 0.987(17)
C21B H21E 1.001(16)
C21B H21F 0.950(19)
C22B H22D 1.004(18)
C22B H22E 0.998(15)
C22B H22F 0.948(19)
C23B C25B 1.516(2)
C23B C24B 1.523(2)
C23B H23B 0.971(13)
C24B H24D 1.013(18)
C24B H24E 0.936(19)
C24B H24F 1.00(2)
C25B H25D 0.976(15)
C25B H25E 0.976(17)
C25B H25F 1.013(16)
